data_4079766
loop_
_publ_author_name
'K\"ohler, Mathias'
'Langer, Jens'
'G\"orls, Helmar'
'Westerhausen, Matthias'

_publ_section_title
;
 Synthesis and Molecular Structures of Meta-Substituted Arylcalcium
 Iodides
;
_journal_issue 24
_journal_name_full Organometallics
_journal_page_first 8647
_journal_paper_doi 10.1021/om301087e
_journal_volume 31
_journal_year 2012
_chemical_formula_moiety 'C26 H39 Ca I O4'
_chemical_formula_sum 'C26 H39 Ca I O4'
_chemical_formula_weight 582.55
_space_group_IT_number 8
_symmetry_cell_setting monoclinic
_symmetry_space_group_name_Hall 'C -2y'
_symmetry_space_group_name_H-M 'C 1 m 1'
_atom_sites_solution_hydrogens geom
_atom_sites_solution_primary direct
_atom_sites_solution_secondary difmap
_audit_creation_method SHELXL-97
_cell_angle_alpha 90.00
_cell_angle_beta 99.737(1)
_cell_angle_gamma 90.00
_cell_formula_units_Z 2
_cell_length_a 12.1149(4)
_cell_length_b 13.5272(3)
_cell_length_c 8.3474(3)
_cell_measurement_reflns_used 4152
_cell_measurement_temperature 133(2)
_cell_measurement_theta_max 27.51
_cell_measurement_theta_min 3.01
_cell_volume 1348.27(7)
_computing_cell_refinement DENZO
_computing_data_collection COLLECT
_computing_data_reduction DENZO
_computing_molecular_graphics SHELXTL/PC
_computing_publication_material SHELXL-97
_computing_structure_refinement 'SHELXL-97 (Sheldrick, 2008)'
_computing_structure_solution 'SHELXS-97 (Sheldrick, 2008)'
_diffrn_ambient_temperature 133(2)
_diffrn_measured_fraction_theta_full 0.993
_diffrn_measured_fraction_theta_max 0.993
_diffrn_measurement_device_type KappaCCD
_diffrn_measurement_method 'phi- + omega-scan'
_diffrn_radiation_monochromator graphite
_diffrn_radiation_source 'fine-focus sealed tube'
_diffrn_radiation_type MoK\a
_diffrn_radiation_wavelength 0.71073
_diffrn_reflns_av_R_equivalents 0.0195
_diffrn_reflns_av_sigmaI/netI 0.0296
_diffrn_reflns_limit_h_max 11
_diffrn_reflns_limit_h_min -15
_diffrn_reflns_limit_k_max 17
_diffrn_reflns_limit_k_min -17
_diffrn_reflns_limit_l_max 10
_diffrn_reflns_limit_l_min -8
_diffrn_reflns_number 4152
_diffrn_reflns_theta_full 27.51
_diffrn_reflns_theta_max 27.51
_diffrn_reflns_theta_min 3.01
_exptl_absorpt_coefficient_mu 1.405
_exptl_absorpt_correction_type none
_exptl_crystal_colour colourless
_exptl_crystal_density_diffrn 1.435
_exptl_crystal_density_method 'not measured'
_exptl_crystal_description prism
_exptl_crystal_F_000 600
_exptl_crystal_size_max 0.06
_exptl_crystal_size_mid 0.05
_exptl_crystal_size_min 0.05
_refine_diff_density_max 0.309
_refine_diff_density_min -0.424
_refine_diff_density_rms 0.058
_refine_ls_abs_structure_details 'Flack H D (1983), Acta Cryst. A39, 876-881'
_refine_ls_abs_structure_Flack -0.028(17)
_refine_ls_extinction_method none
_refine_ls_goodness_of_fit_ref 1.036
_refine_ls_hydrogen_treatment constr
_refine_ls_matrix_type full
_refine_ls_number_parameters 166
_refine_ls_number_reflns 2419
_refine_ls_number_restraints 2
_refine_ls_restrained_S_all 1.035
_refine_ls_R_factor_all 0.0223
_refine_ls_R_factor_gt 0.0219
_refine_ls_shift/su_max 0.027
_refine_ls_shift/su_mean 0.002
_refine_ls_structure_factor_coef Fsqd
_refine_ls_weighting_details 'calc w=1/[\s^2^(Fo^2^)+(0.0000P)^2^+2.4432P] where P=(Fo^2^+2Fc^2^)/3'
_refine_ls_weighting_scheme calc
_refine_ls_wR_factor_gt 0.0484
_refine_ls_wR_factor_ref 0.0486
_reflns_number_gt 2397
_reflns_number_total 2419
_reflns_threshold_expression >2sigma(I)
_cod_data_source_file om301087e_si_001.cif
_cod_data_source_block FO4558
_cod_original_sg_symbol_H-M 'C m'
_cod_database_code 4079766

loop_
_symmetry_equiv_pos_as_xyz
'x, y, z'
'x, -y, z'
'x+1/2, y+1/2, z'
'x+1/2, -y+1/2, z'

loop_
_atom_site_label
_atom_site_type_symbol
_atom_site_fract_x
_atom_site_fract_y
_atom_site_fract_z
_atom_site_U_iso_or_equiv
_atom_site_adp_type
_atom_site_occupancy
_atom_site_symmetry_multiplicity
_atom_site_calc_flag
_atom_site_refinement_flags
_atom_site_disorder_assembly
_atom_site_disorder_group
I1 I 0.169005(12) 0.5000 0.865918(13) 0.03215(8) Uani 1 2 d S . .
Ca1 Ca 0.35915(7) 0.5000 0.64359(9) 0.01812(17) Uani 1 2 d S . .
O1 O 0.44818(17) 0.62912(14) 0.8126(2) 0.0267(5) Uani 1 1 d . . .
O2 O 0.25873(18) 0.37837(16) 0.4702(3) 0.0306(5) Uani 1 1 d . . .
C1 C 0.5266(4) 0.5000 0.4992(5) 0.0229(8) Uani 1 2 d S . .
C2 C 0.5448(4) 0.5000 0.3410(6) 0.0198(10) Uani 1 2 d S B .
H2A H 0.4806 0.5000 0.2579 0.024 Uiso 1 2 calc SR . .
C3 C 0.6513(4) 0.5000 0.2909(6) 0.0211(9) Uani 1 2 d S . .
C4 C 0.6667(5) 0.5000 0.1263(7) 0.0232(12) Uani 1 2 d S B .
H4A H 0.6027 0.5000 0.0430 0.028 Uiso 1 2 calc SR . .
C5 C 0.7707(5) 0.5000 0.0836(7) 0.0292(11) Uani 1 2 d S . .
H5A H 0.7779 0.5000 -0.0279 0.035 Uiso 1 2 calc SR B .
C6 C 0.8669(4) 0.5000 0.2039(6) 0.0268(10) Uani 1 2 d S B .
H6A H 0.9391 0.5000 0.1738 0.032 Uiso 1 2 calc SR . .
C7 C 0.8566(5) 0.5000 0.3651(7) 0.0277(11) Uani 1 2 d S . .
H7A H 0.9220 0.5000 0.4459 0.033 Uiso 1 2 calc SR B .
C8 C 0.7497(5) 0.5000 0.4127(6) 0.0204(11) Uani 1 2 d S B .
C9 C 0.7347(4) 0.5000 0.5770(5) 0.0253(9) Uani 1 2 d S . .
H9A H 0.7983 0.5000 0.6609 0.030 Uiso 1 2 calc SR B .
C10 C 0.6297(5) 0.5000 0.6168(6) 0.0249(12) Uani 1 2 d S B .
H10A H 0.6238 0.5000 0.7288 0.030 Uiso 1 2 calc SR . .
C11 C 0.4968(3) 0.7093(2) 0.7341(5) 0.0348(7) Uani 1 1 d . . .
H11A H 0.4934 0.6956 0.6169 0.042 Uiso 1 1 calc R . .
H11B H 0.5758 0.7201 0.7847 0.042 Uiso 1 1 calc R . .
C12 C 0.4247(4) 0.7987(3) 0.7597(7) 0.0482(12) Uani 1 1 d . . .
H12A H 0.4698 0.8602 0.7715 0.058 Uiso 1 1 calc R . .
H12B H 0.3618 0.8066 0.6681 0.058 Uiso 1 1 calc R . .
C13 C 0.3823(4) 0.7738(3) 0.9169(6) 0.0580(12) Uani 1 1 d . . .
H13A H 0.4122 0.8212 1.0038 0.070 Uiso 1 1 calc R . .
H13B H 0.2995 0.7759 0.9001 0.070 Uiso 1 1 calc R . .
C14 C 0.4240(4) 0.6710(3) 0.9614(5) 0.0381(9) Uani 1 1 d . . .
H14A H 0.4923 0.6731 1.0453 0.046 Uiso 1 1 calc R . .
H14B H 0.3661 0.6318 1.0034 0.046 Uiso 1 1 calc R . .
C15 C 0.2893(4) 0.3464(5) 0.3206(5) 0.0851(19) Uani 1 1 d . B .
H15A H 0.3638 0.3145 0.3419 0.102 Uiso 1 1 calc R . .
H15B H 0.2935 0.4040 0.2488 0.102 Uiso 1 1 calc R . .
C16 C 0.2065(4) 0.2768(3) 0.2418(5) 0.0439(9) Uani 1 1 d . . .
H16A H 0.2395 0.2100 0.2395 0.053 Uiso 1 1 calc R B .
H16B H 0.1778 0.2977 0.1288 0.053 Uiso 1 1 calc R . .
C17 C 0.1134(3) 0.2768(3) 0.3417(5) 0.0466(9) Uani 1 1 d . B .
H17A H 0.0841 0.2091 0.3513 0.056 Uiso 0.50 1 calc PR A 1
H17B H 0.0512 0.3203 0.2924 0.056 Uiso 0.50 1 calc PR A 1
H17C H 0.0394 0.2849 0.2717 0.056 Uiso 0.50 1 calc PR A 2
H17D H 0.1135 0.2147 0.4047 0.056 Uiso 0.50 1 calc PR A 2
C18 C 0.1683(8) 0.3156(8) 0.5058(11) 0.0431(18) Uani 0.50 1 d P B 1
H18A H 0.1143 0.3542 0.5574 0.052 Uiso 0.50 1 calc PR B 1
H18B H 0.1979 0.2607 0.5791 0.052 Uiso 0.50 1 calc PR B 1
C18A C 0.1399(7) 0.3615(7) 0.4492(11) 0.0431(18) Uani 0.50 1 d P B 2
H18C H 0.1173 0.3482 0.5557 0.052 Uiso 0.50 1 calc PR B 2
H18D H 0.0990 0.4207 0.4011 0.052 Uiso 0.50 1 calc PR B 2

loop_
_atom_site_aniso_label
_atom_site_aniso_U_11
_atom_site_aniso_U_22
_atom_site_aniso_U_33
_atom_site_aniso_U_23
_atom_site_aniso_U_13
_atom_site_aniso_U_12
I1 0.03076(15) 0.04173(15) 0.02680(14) 0.000 0.01303(11) 0.000
Ca1 0.0188(4) 0.0214(4) 0.0143(4) 0.000 0.0031(3) 0.000
O1 0.0344(12) 0.0235(10) 0.0241(11) -0.0060(8) 0.0098(9) -0.0040(8)
O2 0.0285(12) 0.0398(12) 0.0247(11) -0.0092(9) 0.0083(9) -0.0134(9)
C1 0.024(2) 0.0217(19) 0.024(2) 0.000 0.0061(19) 0.000
C2 0.015(3) 0.0185(19) 0.027(2) 0.000 0.008(2) 0.000
C3 0.023(2) 0.0152(18) 0.026(2) 0.000 0.0057(19) 0.000
C4 0.030(3) 0.023(2) 0.019(3) 0.000 0.009(2) 0.000
C5 0.036(3) 0.024(2) 0.029(3) 0.000 0.011(2) 0.000
C6 0.021(3) 0.031(2) 0.031(3) 0.000 0.013(2) 0.000
C7 0.020(3) 0.028(2) 0.034(3) 0.000 0.004(2) 0.000
C8 0.017(3) 0.026(2) 0.020(2) 0.000 0.009(2) 0.000
C9 0.021(2) 0.032(2) 0.021(2) 0.000 -0.0030(17) 0.000
C10 0.028(3) 0.033(2) 0.014(2) 0.000 0.005(2) 0.000
C11 0.0351(19) 0.0294(16) 0.042(2) -0.0046(14) 0.0132(15) -0.0111(13)
C12 0.049(3) 0.0234(19) 0.072(3) -0.0001(19) 0.008(2) -0.0019(17)
C13 0.049(3) 0.058(3) 0.066(3) -0.025(2) 0.006(2) 0.020(2)
C14 0.045(2) 0.043(2) 0.0254(18) -0.0134(16) 0.0027(16) -0.0036(17)
C15 0.057(3) 0.161(5) 0.044(2) -0.060(3) 0.030(2) -0.056(3)
C16 0.054(2) 0.049(2) 0.032(2) -0.0107(17) 0.0163(18) -0.0239(19)
C17 0.043(2) 0.056(2) 0.043(2) -0.0226(17) 0.0121(17) -0.0233(17)
C18 0.025(4) 0.071(6) 0.033(4) -0.018(3) 0.006(3) -0.018(3)
C18A 0.025(4) 0.071(6) 0.033(4) -0.018(3) 0.006(3) -0.018(3)

loop_
_atom_type_symbol
_atom_type_description
_atom_type_scat_dispersion_real
_atom_type_scat_dispersion_imag
_atom_type_scat_source
C C 0.0033 0.0016 'International Tables Vol C Tables 4.2.6.8 and 6.1.1.4'
H H 0.0000 0.0000 'International Tables Vol C Tables 4.2.6.8 and 6.1.1.4'
O O 0.0106 0.0060 'International Tables Vol C Tables 4.2.6.8 and 6.1.1.4'
Ca Ca 0.2262 0.3064 'International Tables Vol C Tables 4.2.6.8 and 6.1.1.4'
I I -0.4742 1.8119 'International Tables Vol C Tables 4.2.6.8 and 6.1.1.4'

loop_
_geom_angle_atom_site_label_1
_geom_angle_atom_site_label_2
_geom_angle_atom_site_label_3
_geom_angle
_geom_angle_site_symmetry_1
_geom_angle_site_symmetry_3
O2 Ca1 O2 87.25(11) . 2_565
O2 Ca1 O1 175.91(8) . .
O2 Ca1 O1 89.26(7) 2_565 .
O2 Ca1 O1 89.26(7) . 2_565
O2 Ca1 O1 175.91(8) 2_565 2_565
O1 Ca1 O1 94.15(10) . 2_565
O2 Ca1 C1 94.51(9) . .
O2 Ca1 C1 94.51(9) 2_565 .
O1 Ca1 C1 87.88(9) . .
O1 Ca1 C1 87.88(9) 2_565 .
O2 Ca1 I1 90.50(5) . .
O2 Ca1 I1 90.50(5) 2_565 .
O1 Ca1 I1 87.41(5) . .
O1 Ca1 I1 87.41(5) 2_565 .
C1 Ca1 I1 173.08(11) . .
C14 O1 C11 104.7(2) . .
C14 O1 Ca1 131.4(2) . .
C11 O1 Ca1 117.40(18) . .
C18A O2 C15 104.3(4) . .
C18A O2 C18 32.9(5) . .
C15 O2 C18 108.5(4) . .
C18A O2 Ca1 125.5(4) . .
C15 O2 Ca1 124.0(2) . .
C18 O2 Ca1 127.0(4) . .
C2 C1 C10 113.0(4) . .
C2 C1 Ca1 136.8(3) . .
C10 C1 Ca1 110.2(3) . .
C1 C2 C3 125.7(5) . .
C1 C2 H2A 117.2 . .
C3 C2 H2A 117.2 . .
C4 C3 C2 124.1(5) . .
C4 C3 C8 117.3(6) . .
C2 C3 C8 118.7(5) . .
C5 C4 C3 122.1(6) . .
C5 C4 H4A 118.9 . .
C3 C4 H4A 118.9 . .
C4 C5 C6 120.3(5) . .
C4 C5 H5A 119.9 . .
C6 C5 H5A 119.9 . .
C7 C6 C5 119.9(5) . .
C7 C6 H6A 120.0 . .
C5 C6 H6A 120.0 . .
C6 C7 C8 121.0(5) . .
C6 C7 H7A 119.5 . .
C8 C7 H7A 119.5 . .
C9 C8 C7 123.1(5) . .
C9 C8 C3 117.5(5) . .
C7 C8 C3 119.5(5) . .
C10 C9 C8 120.9(5) . .
C10 C9 H9A 119.6 . .
C8 C9 H9A 119.6 . .
C9 C10 C1 124.4(5) . .
C9 C10 H10A 117.8 . .
C1 C10 H10A 117.8 . .
O1 C11 C12 104.2(3) . .
O1 C11 H11A 110.9 . .
C12 C11 H11A 110.9 . .
O1 C11 H11B 110.9 . .
C12 C11 H11B 110.9 . .
H11A C11 H11B 108.9 . .
C13 C12 C11 103.2(4) . .
C13 C12 H12A 111.1 . .
C11 C12 H12A 111.1 . .
C13 C12 H12B 111.1 . .
C11 C12 H12B 111.1 . .
H12A C12 H12B 109.1 . .
C14 C13 C12 105.6(3) . .
C14 C13 H13A 110.6 . .
C12 C13 H13A 110.6 . .
C14 C13 H13B 110.6 . .
C12 C13 H13B 110.6 . .
H13A C13 H13B 108.7 . .
O1 C14 C13 105.0(3) . .
O1 C14 H14A 110.7 . .
C13 C14 H14A 110.7 . .
O1 C14 H14B 110.7 . .
C13 C14 H14B 110.7 . .
H14A C14 H14B 108.8 . .
O2 C15 C16 109.4(3) . .
O2 C15 H15A 109.8 . .
C16 C15 H15A 109.8 . .
O2 C15 H15B 109.8 . .
C16 C15 H15B 109.8 . .
H15A C15 H15B 108.2 . .
C15 C16 C17 105.8(3) . .
C15 C16 H16A 110.6 . .
C17 C16 H16A 110.6 . .
C15 C16 H16B 110.6 . .
C17 C16 H16B 110.6 . .
H16A C16 H16B 108.7 . .
C18A C17 C16 103.4(4) . .
C18A C17 C18 32.0(4) . .
C16 C17 C18 104.2(4) . .
C18A C17 H17A 136.2 . .
C16 C17 H17A 110.9 . .
C18 C17 H17A 110.9 . .
C18A C17 H17B 82.0 . .
C16 C17 H17B 110.9 . .
C18 C17 H17B 110.9 . .
H17A C17 H17B 108.9 . .
C18A C17 H17C 111.1 . .
C16 C17 H17C 111.1 . .
C18 C17 H17C 135.4 . .
H17A C17 H17C 81.2 . .
H17B C17 H17C 30.5 . .
C18A C17 H17D 111.1 . .
C16 C17 H17D 111.1 . .
C18 C17 H17D 81.5 . .
H17A C17 H17D 30.9 . .
H17B C17 H17D 131.1 . .
H17C C17 H17D 109.0 . .
O2 C18 C17 104.3(6) . .
O2 C18 H18A 110.9 . .
C17 C18 H18A 110.9 . .
O2 C18 H18B 110.9 . .
C17 C18 H18B 110.9 . .
H18A C18 H18B 108.9 . .
C17 C18A O2 108.1(6) . .
C17 C18A H18C 110.1 . .
O2 C18A H18C 110.1 . .
C17 C18A H18D 110.1 . .
O2 C18A H18D 110.1 . .
H18C C18A H18D 108.4 . .

loop_
_geom_bond_atom_site_label_1
_geom_bond_atom_site_label_2
_geom_bond_distance
_geom_bond_site_symmetry_2
I1 Ca1 3.1932(8) .
Ca1 O2 2.385(2) .
Ca1 O2 2.385(2) 2_565
Ca1 O1 2.385(2) .
Ca1 O1 2.385(2) 2_565
Ca1 C1 2.529(5) .
O1 C14 1.440(4) .
O1 C11 1.443(4) .
O2 C18A 1.438(8) .
O2 C15 1.428(4) .
O2 C18 1.456(9) .
C1 C2 1.375(6) .
C1 C10 1.452(7) .
C2 C3 1.422(6) .
C2 H2A 0.9500 .
C3 C4 1.418(7) .
C3 C8 1.430(7) .
C4 C5 1.365(7) .
C4 H4A 0.9500 .
C5 C6 1.404(7) .
C5 H5A 0.9500 .
C6 C7 1.372(7) .
C6 H6A 0.9500 .
C7 C8 1.418(7) .
C7 H7A 0.9500 .
C8 C9 1.413(7) .
C9 C10 1.368(7) .
C9 H9A 0.9500 .
C10 H10A 0.9500 .
C11 C12 1.528(5) .
C11 H11A 0.9900 .
C11 H11B 0.9900 .
C12 C13 1.525(7) .
C12 H12A 0.9900 .
C12 H12B 0.9900 .
C13 C14 1.504(5) .
C13 H13A 0.9900 .
C13 H13B 0.9900 .
C14 H14A 0.9900 .
C14 H14B 0.9900 .
C15 C16 1.450(5) .
C15 H15A 0.9900 .
C15 H15B 0.9900 .
C16 C17 1.512(5) .
C16 H16A 0.9900 .
C16 H16B 0.9900 .
C17 C18A 1.458(9) .
C17 C18 1.512(9) .
C17 H17A 0.9900 .
C17 H17B 0.9900 .
C17 H17C 0.9900 .
C17 H17D 0.9900 .
C18 H18A 0.9900 .
C18 H18B 0.9900 .
C18A H18C 0.9900 .
C18A H18D 0.9900 .

loop_
_geom_torsion_atom_site_label_1
_geom_torsion_atom_site_label_2
_geom_torsion_atom_site_label_3
_geom_torsion_atom_site_label_4
_geom_torsion
_geom_torsion_site_symmetry_1
O2 Ca1 O1 C14 66.7(11) .
O2 Ca1 O1 C14 97.9(3) 2_565
O1 Ca1 O1 C14 -79.8(3) 2_565
C1 Ca1 O1 C14 -167.5(3) .
I1 Ca1 O1 C14 7.4(3) .
O2 Ca1 O1 C11 -80.2(11) .
O2 Ca1 O1 C11 -49.0(2) 2_565
O1 Ca1 O1 C11 133.27(18) 2_565
C1 Ca1 O1 C11 45.6(2) .
I1 Ca1 O1 C11 -139.5(2) .
O2 Ca1 O2 C18A -65.8(5) 2_565
O1 Ca1 O2 C18A -34.5(12) .
O1 Ca1 O2 C18A 112.1(5) 2_565
C1 Ca1 O2 C18A -160.1(5) .
I1 Ca1 O2 C18A 24.7(5) .
O2 Ca1 O2 C15 82.1(4) 2_565
O1 Ca1 O2 C15 113.4(11) .
O1 Ca1 O2 C15 -100.0(4) 2_565
C1 Ca1 O2 C15 -12.2(4) .
I1 Ca1 O2 C15 172.6(4) .
O2 Ca1 O2 C18 -106.8(6) 2_565
O1 Ca1 O2 C18 -75.6(12) .
O1 Ca1 O2 C18 71.1(6) 2_565
C1 Ca1 O2 C18 158.9(6) .
I1 Ca1 O2 C18 -16.3(6) .
O2 Ca1 C1 C2 43.79(6) .
O2 Ca1 C1 C2 -43.80(6) 2_565
O1 Ca1 C1 C2 -132.88(5) .
O1 Ca1 C1 C2 132.88(5) 2_565
I1 Ca1 C1 C2 180.000(2) .
O2 Ca1 C1 C10 -136.21(6) .
O2 Ca1 C1 C10 136.20(6) 2_565
O1 Ca1 C1 C10 47.12(5) .
O1 Ca1 C1 C10 -47.12(5) 2_565
I1 Ca1 C1 C10 0.000(3) .
C10 C1 C2 C3 0.0 .
Ca1 C1 C2 C3 180.0 .
C1 C2 C3 C4 180.0 .
C1 C2 C3 C8 0.000(1) .
C2 C3 C4 C5 180.0 .
C8 C3 C4 C5 0.0 .
C3 C4 C5 C6 0.0 .
C4 C5 C6 C7 0.0 .
C5 C6 C7 C8 0.0 .
C6 C7 C8 C9 180.0 .
C6 C7 C8 C3 0.0 .
C4 C3 C8 C9 180.0 .
C2 C3 C8 C9 0.0 .
C4 C3 C8 C7 0.000(1) .
C2 C3 C8 C7 180.0 .
C7 C8 C9 C10 180.000(1) .
C3 C8 C9 C10 0.000(1) .
C8 C9 C10 C1 0.000(1) .
C2 C1 C10 C9 0.000(1) .
Ca1 C1 C10 C9 180.0 .
C14 O1 C11 C12 -41.8(3) .
Ca1 O1 C11 C12 113.1(3) .
O1 C11 C12 C13 27.8(4) .
C11 C12 C13 C14 -4.5(5) .
C11 O1 C14 C13 38.9(4) .
Ca1 O1 C14 C13 -111.0(3) .
C12 C13 C14 O1 -20.4(5) .
C18A O2 C15 C16 -23.0(6) .
C18 O2 C15 C16 11.1(7) .
Ca1 O2 C15 C16 -176.4(3) .
O2 C15 C16 C17 7.0(6) .
C15 C16 C17 C18A 11.5(7) .
C15 C16 C17 C18 -21.4(7) .
C18A O2 C18 C17 63.6(9) .
C15 O2 C18 C17 -24.3(8) .
Ca1 O2 C18 C17 163.5(3) .
C18A C17 C18 O2 -64.9(10) .
C16 C17 C18 O2 27.7(8) .
C16 C17 C18A O2 -26.2(7) .
C18 C17 C18A O2 69.2(10) .
C15 O2 C18A C17 30.8(7) .
C18 O2 C18A C17 -71.2(11) .
Ca1 O2 C18A C17 -176.3(3) .
